data_2227811
loop_
_publ_author_name
'Mangwala Kimpende, Peter'
'Van Meervelt, Luc'

_publ_section_title
;
 Redetermination of
 bis{(1<i>S</i>,2<i>S</i>,4<i>S</i>,5<i>R</i>)-2-[(<i>R</i>)-hydroxy(6-methoxy-4-quinolyl)methyl]-5-vinylquinuclidinium}
 sulfate dihydrate
;
_journal_coeditor_code LX2164
_journal_issue 9
_journal_name_full 'Acta Crystallographica Section E'
_journal_page_first o2443
_journal_page_last o2444
_journal_paper_doi 10.1107/S1600536810034288
_journal_volume 66
_journal_year 2010
_chemical_formula_iupac '2C20 H25 N2 O2 +, S O4 2-, 2H2 O'
_chemical_formula_moiety '2(C20 H25 N2 O2 +), O4 S 2-, 2(H2 O)'
_chemical_formula_sum 'C40 H54 N4 O10 S'
_chemical_formula_weight 782.94
_chemical_name_common 'Quinine sulfate dihydrate'
_chemical_name_systematic
;
bis{(1<i>S</i>,2<i>S</i>,4<i>S</i>,5<i>R</i>)-2-[(<i>R</i>)-hydroxy(6-methoxy-
4-quinolyl)methyl]-5-vinylquinuclidinium} sulfate dihydrate
;
_space_group_IT_number 5
_symmetry_cell_setting monoclinic
_symmetry_space_group_name_Hall 'C 2y'
_symmetry_space_group_name_H-M 'C 1 2 1'
_atom_sites_solution_hydrogens difmap
_atom_sites_solution_primary direct
_atom_sites_solution_secondary difmap
_audit_creation_method SHELXL-97
_cell_angle_alpha 90.00
_cell_angle_beta 113.288(9)
_cell_angle_gamma 90.00
_cell_formula_units_Z 2
_cell_length_a 20.180(7)
_cell_length_b 6.637(2)
_cell_length_c 15.316(6)
_cell_measurement_reflns_used 3041
_cell_measurement_temperature 100(2)
_cell_measurement_theta_max 70.749
_cell_measurement_theta_min 3.142
_cell_volume 1884.2(11)
_computing_cell_refinement 'SAINT (Bruker, 2003)'
_computing_data_collection 'SMART (Bruker, 2001)'
_computing_data_reduction 'SAINT (Bruker, 2003)'
_computing_molecular_graphics 'PLUTON (Spek, 2009) and DIAMOND (Brandenburg, 2010)'
_computing_publication_material 'PLATON (Spek, 2009)'
_computing_structure_refinement 'SHELXL97 (Sheldrick, 2008)'
_computing_structure_solution 'SHELXS97 (Sheldrick, 2008)'
_diffrn_ambient_temperature 100(2)
_diffrn_measured_fraction_theta_full 0.998
_diffrn_measured_fraction_theta_max 0.986
_diffrn_measurement_device_type 'Bruker SMART 6000'
_diffrn_measurement_method '\w and \f scan'
_diffrn_radiation_monochromator 'crossed Globel mirrors'
_diffrn_radiation_source 'fine-focus sealed tube'
_diffrn_radiation_type CuK\a
_diffrn_radiation_wavelength 1.54178
_diffrn_reflns_av_R_equivalents 0.0632
_diffrn_reflns_av_sigmaI/netI 0.0649
_diffrn_reflns_limit_h_max 23
_diffrn_reflns_limit_h_min -24
_diffrn_reflns_limit_k_max 7
_diffrn_reflns_limit_k_min -8
_diffrn_reflns_limit_l_max 18
_diffrn_reflns_limit_l_min -18
_diffrn_reflns_number 9588
_diffrn_reflns_theta_full 67.70
_diffrn_reflns_theta_max 70.67
_diffrn_reflns_theta_min 3.14
_exptl_absorpt_coefficient_mu 1.309
_exptl_absorpt_correction_T_max 0.949
_exptl_absorpt_correction_T_min 0.743
_exptl_absorpt_correction_type multi-scan
_exptl_absorpt_process_details '(SADABS; Bruker, 2003)'
_exptl_crystal_colour Colourless
_exptl_crystal_density_diffrn 1.380
_exptl_crystal_density_method 'not measured'
_exptl_crystal_description Plate
_exptl_crystal_F_000 836
_exptl_crystal_size_max 0.24
_exptl_crystal_size_mid 0.15
_exptl_crystal_size_min 0.04
_refine_diff_density_max 0.324
_refine_diff_density_min -0.291
_refine_ls_abs_structure_details 'Flack (1983), 1339 Friedel pairs'
_refine_ls_abs_structure_Flack 0.00(2)
_refine_ls_extinction_method none
_refine_ls_goodness_of_fit_ref 1.039
_refine_ls_hydrogen_treatment constr
_refine_ls_matrix_type full
_refine_ls_number_parameters 251
_refine_ls_number_reflns 3319
_refine_ls_number_restraints 1
_refine_ls_restrained_S_all 1.039
_refine_ls_R_factor_all 0.0416
_refine_ls_R_factor_gt 0.0390
_refine_ls_shift/su_max 0.000
_refine_ls_shift/su_mean 0.000
_refine_ls_structure_factor_coef Fsqd
_refine_ls_weighting_details 'calc w=1/[\s^2^(Fo^2^)+(0.0484P)^2^+0.0000P] where P=(Fo^2^+2Fc^2^)/3'
_refine_ls_weighting_scheme calc
_refine_ls_wR_factor_gt 0.0938
_refine_ls_wR_factor_ref 0.0954
_reflns_number_gt 3112
_reflns_number_total 3319
_reflns_threshold_expression I>2sigma(I)
_cod_data_source_file lx2164.cif
_cod_data_source_block I
_cod_original_sg_symbol_H-M 'C 2'
_cod_database_code 2227811
_cod_database_fobs_code 2227811

loop_
_symmetry_equiv_pos_as_xyz
'x, y, z'
'-x, y, -z'
'x+1/2, y+1/2, z'
'-x+1/2, y+1/2, -z'

loop_
_atom_site_type_symbol
_atom_site_label
_atom_site_fract_x
_atom_site_fract_y
_atom_site_fract_z
_atom_site_U_iso_or_equiv
_atom_site_adp_type
_atom_site_calc_flag
_atom_site_refinement_flags
_atom_site_occupancy
_atom_site_disorder_assembly
_atom_site_disorder_group
S S1 0.5000 0.51309(11) 1.0000 0.01395(17) Uani d S 1 . .
O O1 0.47279(8) 0.1096(3) 0.69000(11) 0.0189(3) Uani d . 1 . .
O O2 0.32201(8) 0.9132(3) 0.79914(10) 0.0157(3) Uani d . 1 . .
H H2 0.3533 0.9443 0.8528 0.024 Uiso calc R 1 . .
O O3 0.40574(8) 0.9948(3) 0.98222(10) 0.0203(3) Uani d . 1 . .
H H3A 0.4308 1.1028 0.9875 0.024 Uiso d R 1 . .
H H3B 0.4378 0.9042 1.0097 0.024 Uiso d R 1 . .
O O4 0.47838(9) 0.6396(3) 1.06305(11) 0.0224(4) Uani d . 1 . .
O O5 0.43932(8) 0.3783(3) 0.94218(11) 0.0189(4) Uani d . 1 . .
C C1 0.48547(12) 0.0841(4) 0.78784(16) 0.0209(5) Uani d . 1 . .
H H1A 0.5164 0.1934 0.8252 0.031 Uiso calc R 1 . .
H H1B 0.5094 -0.0456 0.8104 0.031 Uiso calc R 1 . .
H H1C 0.4394 0.0869 0.7951 0.031 Uiso calc R 1 . .
C C2 0.43495(11) 0.2754(4) 0.64592(15) 0.0147(4) Uani d . 1 . .
C C3 0.42548(11) 0.2932(4) 0.54931(15) 0.0178(5) Uani d . 1 . .
H H3 0.4423 0.1899 0.5203 0.021 Uiso calc R 1 . .
C C4 0.39215(11) 0.4589(4) 0.49829(15) 0.0185(5) Uani d . 1 . .
H H4 0.3874 0.4712 0.4343 0.022 Uiso calc R 1 . .
C C5 0.36455(11) 0.6127(4) 0.53810(15) 0.0163(4) Uani d . 1 . .
C C6 0.30432(11) 0.9131(4) 0.52007(15) 0.0167(4) Uani d . 1 . .
H H6 0.2819 1.0268 0.4823 0.020 Uiso calc R 1 . .
C C7 0.30701(11) 0.9037(4) 0.61389(15) 0.0156(4) Uani d . 1 . .
H H7 0.2859 1.0076 0.6370 0.019 Uiso calc R 1 . .
C C8 0.34015(11) 0.7442(4) 0.67093(14) 0.0141(4) Uani d . 1 . .
C C9 0.37165(10) 0.5906(4) 0.63416(15) 0.0141(4) Uani d . 1 . .
C C10 0.40826(10) 0.4200(4) 0.68725(14) 0.0145(4) Uani d . 1 . .
H H10 0.4143 0.4060 0.7517 0.017 Uiso calc R 1 . .
C C11 0.34041(11) 0.7262(4) 0.77006(14) 0.0138(4) Uani d . 1 . .
H H11 0.3896 0.6852 0.8157 0.017 Uiso calc R 1 . .
C C12 0.28570(10) 0.5609(3) 0.76677(14) 0.0132(4) Uani d . 1 . .
H H12 0.2928 0.4457 0.7293 0.016 Uiso calc R 1 . .
C C13 0.20590(10) 0.6274(4) 0.71813(14) 0.0150(4) Uani d . 1 . .
H H13A 0.2034 0.7728 0.7028 0.018 Uiso calc R 1 . .
H H13B 0.1818 0.5519 0.6581 0.018 Uiso calc R 1 . .
C C14 0.16724(11) 0.5862(4) 0.78526(15) 0.0161(5) Uani d . 1 . .
H H14 0.1155 0.6282 0.7539 0.019 Uiso calc R 1 . .
C C15 0.20490(12) 0.7091(4) 0.87635(16) 0.0181(5) Uani d . 1 . .
H H15A 0.1779 0.6971 0.9178 0.022 Uiso calc R 1 . .
H H15B 0.2064 0.8530 0.8604 0.022 Uiso calc R 1 . .
C C16 0.28208(11) 0.6285(4) 0.92844(14) 0.0166(4) Uani d . 1 . .
H H16A 0.3169 0.7416 0.9450 0.020 Uiso calc R 1 . .
H H16B 0.2864 0.5605 0.9880 0.020 Uiso calc R 1 . .
C C17 0.25215(11) 0.2979(4) 0.85222(15) 0.0159(5) Uani d . 1 . .
H H17A 0.2651 0.2279 0.9138 0.019 Uiso calc R 1 . .
H H17B 0.2601 0.2038 0.8072 0.019 Uiso calc R 1 . .
C C18 0.17165(11) 0.3630(4) 0.81314(15) 0.0154(5) Uani d . 1 . .
H H18 0.1538 0.3483 0.8652 0.018 Uiso calc R 1 . .
C C19 0.12712(12) 0.2289(4) 0.73183(16) 0.0216(5) Uani d . 1 . .
H H19 0.1365 0.2326 0.6757 0.026 Uiso calc R 1 . .
C C20 0.07601(13) 0.1066(4) 0.73313(19) 0.0281(6) Uani d . 1 . .
H H20A 0.0652 0.0991 0.7881 0.034 Uiso calc R 1 . .
H H20B 0.0500 0.0260 0.6791 0.034 Uiso calc R 1 . .
N N1 0.33113(10) 0.7734(3) 0.48223(13) 0.0185(4) Uani d . 1 . .
N N2 0.29863(9) 0.4822(3) 0.86512(12) 0.0134(4) Uani d . 1 . .
H H2N 0.3467 0.4438 0.8948 0.016 Uiso calc R 1 . .

loop_
_atom_site_aniso_label
_atom_site_aniso_U_11
_atom_site_aniso_U_22
_atom_site_aniso_U_33
_atom_site_aniso_U_12
_atom_site_aniso_U_13
_atom_site_aniso_U_23
S1 0.0136(3) 0.0123(4) 0.0143(3) 0.000 0.0038(3) 0.000
O1 0.0200(7) 0.0183(9) 0.0194(7) 0.0051(6) 0.0089(6) 0.0009(7)
O2 0.0184(7) 0.0137(8) 0.0128(6) 0.0003(6) 0.0039(6) -0.0020(6)
O3 0.0190(7) 0.0168(8) 0.0208(7) 0.0013(7) 0.0032(6) 0.0005(7)
O4 0.0266(8) 0.0199(9) 0.0218(8) 0.0033(7) 0.0108(7) -0.0009(7)
O5 0.0150(8) 0.0146(9) 0.0226(8) 0.0019(6) 0.0024(6) 0.0014(7)
C1 0.0204(10) 0.0243(13) 0.0195(10) 0.0045(9) 0.0094(9) 0.0054(10)
C2 0.0112(9) 0.0147(12) 0.0187(10) -0.0007(8) 0.0064(8) 0.0003(9)
C3 0.0189(10) 0.0187(12) 0.0196(10) -0.0018(9) 0.0114(9) -0.0040(10)
C4 0.0195(10) 0.0236(14) 0.0143(9) -0.0032(9) 0.0087(8) -0.0021(9)
C5 0.0144(9) 0.0180(12) 0.0160(10) -0.0019(9) 0.0055(8) 0.0009(10)
C6 0.0158(10) 0.0165(11) 0.0161(10) -0.0013(9) 0.0044(8) 0.0032(9)
C7 0.0154(9) 0.0144(11) 0.0175(10) -0.0004(9) 0.0070(8) 0.0010(9)
C8 0.0105(9) 0.0158(11) 0.0143(9) -0.0032(8) 0.0030(7) -0.0004(9)
C9 0.0107(9) 0.0167(11) 0.0146(9) -0.0045(8) 0.0047(8) -0.0022(9)
C10 0.0128(9) 0.0194(12) 0.0128(9) -0.0024(9) 0.0066(8) -0.0001(9)
C11 0.0140(10) 0.0133(11) 0.0142(9) 0.0017(8) 0.0056(8) -0.0015(9)
C12 0.0142(9) 0.0167(12) 0.0100(9) 0.0004(8) 0.0063(7) -0.0005(8)
C13 0.0131(9) 0.0182(12) 0.0128(9) -0.0002(8) 0.0042(8) 0.0009(9)
C14 0.0117(9) 0.0210(13) 0.0149(9) 0.0028(9) 0.0046(8) -0.0004(9)
C15 0.0211(11) 0.0161(12) 0.0199(10) 0.0006(9) 0.0110(9) -0.0025(10)
C16 0.0209(10) 0.0161(12) 0.0130(9) -0.0034(9) 0.0069(8) -0.0024(9)
C17 0.0195(10) 0.0114(11) 0.0175(10) -0.0008(9) 0.0082(8) 0.0005(9)
C18 0.0151(10) 0.0180(12) 0.0157(10) -0.0041(8) 0.0090(8) -0.0018(9)
C19 0.0220(11) 0.0215(13) 0.0221(11) -0.0040(10) 0.0096(9) -0.0046(10)
C20 0.0257(12) 0.0260(15) 0.0348(13) -0.0075(11) 0.0144(10) -0.0085(12)
N1 0.0176(8) 0.0223(11) 0.0157(8) -0.0016(8) 0.0066(7) 0.0018(8)
N2 0.0114(7) 0.0144(10) 0.0144(8) 0.0000(7) 0.0050(6) 0.0027(8)

loop_
_atom_type_symbol
_atom_type_description
_atom_type_scat_dispersion_real
_atom_type_scat_dispersion_imag
_atom_type_scat_source
C C 0.0181 0.0091 'International Tables Vol C Tables 4.2.6.8 and 6.1.1.4'
H H 0.0000 0.0000 'International Tables Vol C Tables 4.2.6.8 and 6.1.1.4'
N N 0.0311 0.0180 'International Tables Vol C Tables 4.2.6.8 and 6.1.1.4'
O O 0.0492 0.0322 'International Tables Vol C Tables 4.2.6.8 and 6.1.1.4'
S S 0.3331 0.5567 'International Tables Vol C Tables 4.2.6.8 and 6.1.1.4'

loop_
_geom_angle_atom_site_label_1
_geom_angle_atom_site_label_2
_geom_angle_atom_site_label_3
_geom_angle_site_symmetry_1
_geom_angle_site_symmetry_3
_geom_angle
_geom_angle_publ_flag
O4 S1 O4 . 2_657 110.34(12) ?
O4 S1 O5 . 2_657 109.85(9) ?
O4 S1 O5 2_657 2_657 110.20(9) ?
O4 S1 O5 . . 110.20(9) ?
O4 S1 O5 2_657 . 109.85(9) ?
O5 S1 O5 2_657 . 106.33(11) ?
C2 O1 C1 . . 116.78(18) ?
C11 O2 H2 . . 109.5 ?
H3A O3 H3B . . 103.5 ?
O1 C1 H1A . . 109.5 ?
O1 C1 H1B . . 109.5 ?
H1A C1 H1B . . 109.5 ?
O1 C1 H1C . . 109.5 ?
H1A C1 H1C . . 109.5 ?
H1B C1 H1C . . 109.5 ?
O1 C2 C10 . . 125.74(19) ?
O1 C2 C3 . . 113.79(19) ?
C10 C2 C3 . . 120.5(2) ?
C4 C3 C2 . . 119.8(2) ?
C4 C3 H3 . . 120.1 ?
C2 C3 H3 . . 120.1 ?
C3 C4 C5 . . 121.70(19) ?
C3 C4 H4 . . 119.2 ?
C5 C4 H4 . . 119.2 ?
N1 C5 C4 . . 118.38(19) ?
N1 C5 C9 . . 123.3(2) ?
C4 C5 C9 . . 118.4(2) ?
N1 C6 C7 . . 123.8(2) ?
N1 C6 H6 . . 118.1 ?
C7 C6 H6 . . 118.1 ?
C8 C7 C6 . . 119.7(2) ?
C8 C7 H7 . . 120.2 ?
C6 C7 H7 . . 120.2 ?
C7 C8 C9 . . 118.79(19) ?
C7 C8 C11 . . 120.4(2) ?
C9 C8 C11 . . 120.7(2) ?
C10 C9 C5 . . 119.3(2) ?
C10 C9 C8 . . 123.71(19) ?
C5 C9 C8 . . 117.0(2) ?
C2 C10 C9 . . 120.28(19) ?
C2 C10 H10 . . 119.9 ?
C9 C10 H10 . . 119.9 ?
O2 C11 C8 . . 110.29(18) ?
O2 C11 C12 . . 111.09(16) ?
C8 C11 C12 . . 107.66(17) ?
O2 C11 H11 . . 109.3 ?
C8 C11 H11 . . 109.3 ?
C12 C11 H11 . . 109.3 ?
N2 C12 C11 . . 111.88(16) ?
N2 C12 C13 . . 108.31(15) ?
C11 C12 C13 . . 114.11(19) ?
N2 C12 H12 . . 107.4 ?
C11 C12 H12 . . 107.4 ?
C13 C12 H12 . . 107.4 ?
C14 C13 C12 . . 109.47(17) ?
C14 C13 H13A . . 109.8 ?
C12 C13 H13A . . 109.8 ?
C14 C13 H13B . . 109.8 ?
C12 C13 H13B . . 109.8 ?
H13A C13 H13B . . 108.2 ?
C15 C14 C18 . . 107.87(18) ?
C15 C14 C13 . . 108.27(18) ?
C18 C14 C13 . . 111.57(18) ?
C15 C14 H14 . . 109.7 ?
C18 C14 H14 . . 109.7 ?
C13 C14 H14 . . 109.7 ?
C14 C15 C16 . . 108.85(18) ?
C14 C15 H15A . . 109.9 ?
C16 C15 H15A . . 109.9 ?
C14 C15 H15B . . 109.9 ?
C16 C15 H15B . . 109.9 ?
H15A C15 H15B . . 108.3 ?
N2 C16 C15 . . 109.17(17) ?
N2 C16 H16A . . 109.8 ?
C15 C16 H16A . . 109.8 ?
N2 C16 H16B . . 109.8 ?
C15 C16 H16B . . 109.8 ?
H16A C16 H16B . . 108.3 ?
N2 C17 C18 . . 109.07(18) ?
N2 C17 H17A . . 109.9 ?
C18 C17 H17A . . 109.9 ?
N2 C17 H17B . . 109.9 ?
C18 C17 H17B . . 109.9 ?
H17A C17 H17B . . 108.3 ?
C19 C18 C14 . . 113.00(19) ?
C19 C18 C17 . . 110.20(19) ?
C14 C18 C17 . . 108.20(18) ?
C19 C18 H18 . . 108.4 ?
C14 C18 H18 . . 108.4 ?
C17 C18 H18 . . 108.4 ?
C20 C19 C18 . . 124.5(2) ?
C20 C19 H19 . . 117.8 ?
C18 C19 H19 . . 117.8 ?
C19 C20 H20A . . 120.0 ?
C19 C20 H20B . . 120.0 ?
H20A C20 H20B . . 120.0 ?
C6 N1 C5 . . 117.42(18) ?
C16 N2 C17 . . 108.91(16) ?
C16 N2 C12 . . 115.10(17) ?
C17 N2 C12 . . 107.21(16) ?
C16 N2 H2N . . 108.5 ?
C17 N2 H2N . . 108.5 ?
C12 N2 H2N . . 108.5 ?

loop_
_geom_bond_atom_site_label_1
_geom_bond_atom_site_label_2
_geom_bond_site_symmetry_2
_geom_bond_distance
_geom_bond_publ_flag
S1 O4 . 1.4703(17) ?
S1 O4 2_657 1.4703(17) ?
S1 O5 2_657 1.4923(16) ?
S1 O5 . 1.4923(16) ?
O1 C2 . 1.357(3) ?
O1 C1 . 1.427(3) ?
O2 C11 . 1.417(3) ?
O2 H2 . 0.8400 ?
O3 H3A . 0.8626 ?
O3 H3B . 0.8622 ?
C1 H1A . 0.9800 ?
C1 H1B . 0.9800 ?
C1 H1C . 0.9800 ?
C2 C10 . 1.372(3) ?
C2 C3 . 1.420(3) ?
C3 C4 . 1.362(4) ?
C3 H3 . 0.9500 ?
C4 C5 . 1.412(3) ?
C4 H4 . 0.9500 ?
C5 N1 . 1.367(3) ?
C5 C9 . 1.428(3) ?
C6 N1 . 1.317(3) ?
C6 C7 . 1.418(3) ?
C6 H6 . 0.9500 ?
C7 C8 . 1.367(3) ?
C7 H7 . 0.9500 ?
C8 C9 . 1.429(3) ?
C8 C11 . 1.521(3) ?
C9 C10 . 1.419(3) ?
C10 H10 . 0.9500 ?
C11 C12 . 1.543(3) ?
C11 H11 . 1.0000 ?
C12 N2 . 1.517(3) ?
C12 C13 . 1.547(3) ?
C12 H12 . 1.0000 ?
C13 C14 . 1.541(3) ?
C13 H13A . 0.9900 ?
C13 H13B . 0.9900 ?
C14 C15 . 1.533(3) ?
C14 C18 . 1.535(4) ?
C14 H14 . 1.0000 ?
C15 C16 . 1.538(3) ?
C15 H15A . 0.9900 ?
C15 H15B . 0.9900 ?
C16 N2 . 1.500(3) ?
C16 H16A . 0.9900 ?
C16 H16B . 0.9900 ?
C17 N2 . 1.506(3) ?
C17 C18 . 1.554(3) ?
C17 H17A . 0.9900 ?
C17 H17B . 0.9900 ?
C18 C19 . 1.505(3) ?
C18 H18 . 1.0000 ?
C19 C20 . 1.319(4) ?
C19 H19 . 0.9500 ?
C20 H20A . 0.9500 ?
C20 H20B . 0.9500 ?
N2 H2N . 0.9300 ?

loop_
_geom_hbond_atom_site_label_D
_geom_hbond_atom_site_label_H
_geom_hbond_atom_site_label_A
_geom_hbond_site_symmetry_A
_geom_hbond_distance_DH
_geom_hbond_distance_HA
_geom_hbond_distance_DA
_geom_hbond_angle_DHA
_geom_hbond_publ_flag
C11 H11 O4 2_657 1.00 2.59 3.584(3) 171 yes
C16 H16A O3 . 0.99 2.36 3.345(3) 176 yes
C17 H17B O2 1_545 0.99 2.33 3.174(3) 143 yes
N2 H2N O5 . 0.93 1.77 2.698(3) 175 yes
O2 H2 O3 . 0.84 1.87 2.695(2) 166 yes
O3 H3A O5 1_565 0.86 1.99 2.765(3) 149 yes
O3 H3B O4 . 0.86 1.97 2.794(3) 159 yes
C6 H6 Cg2 4_556 0.95 2.67 3.482(3) 144 yes
C20 H20B Cg1 3_445 0.95 2.85 3.530(3) 130 yes

loop_
_geom_torsion_atom_site_label_1
_geom_torsion_atom_site_label_2
_geom_torsion_atom_site_label_3
_geom_torsion_atom_site_label_4
_geom_torsion_site_symmetry_1
_geom_torsion_site_symmetry_2
_geom_torsion_site_symmetry_3
_geom_torsion_site_symmetry_4
_geom_torsion
_geom_torsion_publ_flag
C1 O1 C2 C10 . . . . 0.3(3) ?
C1 O1 C2 C3 . . . . 178.89(18) ?
O1 C2 C3 C4 . . . . -176.14(19) ?
C10 C2 C3 C4 . . . . 2.6(3) ?
C2 C3 C4 C5 . . . . -1.9(3) ?
C3 C4 C5 N1 . . . . -179.3(2) ?
C3 C4 C5 C9 . . . . -0.6(3) ?
N1 C6 C7 C8 . . . . 1.3(3) ?
C6 C7 C8 C9 . . . . 0.2(3) ?
C6 C7 C8 C11 . . . . -177.01(19) ?
N1 C5 C9 C10 . . . . -179.0(2) ?
C4 C5 C9 C10 . . . . 2.3(3) ?
N1 C5 C9 C8 . . . . 1.6(3) ?
C4 C5 C9 C8 . . . . -177.13(19) ?
C7 C8 C9 C10 . . . . 179.07(19) ?
C11 C8 C9 C10 . . . . -3.7(3) ?
C7 C8 C9 C5 . . . . -1.5(3) ?
C11 C8 C9 C5 . . . . 175.70(18) ?
O1 C2 C10 C9 . . . . 177.73(19) ?
C3 C2 C10 C9 . . . . -0.8(3) ?
C5 C9 C10 C2 . . . . -1.6(3) ?
C8 C9 C10 C2 . . . . 177.8(2) ?
C7 C8 C11 O2 . . . . -16.4(3) ?
C9 C8 C11 O2 . . . . 166.46(18) ?
C7 C8 C11 C12 . . . . 105.0(2) ?
C9 C8 C11 C12 . . . . -72.2(2) ?
O2 C11 C12 N2 . . . . -78.0(2) ?
C8 C11 C12 N2 . . . . 161.20(17) ?
O2 C11 C12 C13 . . . . 45.5(2) ?
C8 C11 C12 C13 . . . . -75.4(2) ?
N2 C12 C13 C14 . . . . -1.2(3) ?
C11 C12 C13 C14 . . . . -126.55(19) ?
C12 C13 C14 C15 . . . . 60.7(2) ?
C12 C13 C14 C18 . . . . -57.9(2) ?
C18 C14 C15 C16 . . . . 55.2(2) ?
C13 C14 C15 C16 . . . . -65.7(2) ?
C14 C15 C16 N2 . . . . 9.5(2) ?
C15 C14 C18 C19 . . . . 171.51(16) ?
C13 C14 C18 C19 . . . . -69.7(2) ?
C15 C14 C18 C17 . . . . -66.2(2) ?
C13 C14 C18 C17 . . . . 52.6(2) ?
N2 C17 C18 C19 . . . . 133.72(19) ?
N2 C17 C18 C14 . . . . 9.7(2) ?
C14 C18 C19 C20 . . . . -123.4(3) ?
C17 C18 C19 C20 . . . . 115.4(3) ?
C7 C6 N1 C5 . . . . -1.3(3) ?
C4 C5 N1 C6 . . . . 178.53(19) ?
C9 C5 N1 C6 . . . . -0.2(3) ?
C15 C16 N2 C17 . . . . -67.5(2) ?
C15 C16 N2 C12 . . . . 52.9(2) ?
C18 C17 N2 C16 . . . . 55.8(2) ?
C18 C17 N2 C12 . . . . -69.36(19) ?
C11 C12 N2 C16 . . . . 69.1(2) ?
C13 C12 N2 C16 . . . . -57.5(2) ?
C11 C12 N2 C17 . . . . -169.59(17) ?
C13 C12 N2 C17 . . . . 63.8(2) ?
